data_4322228
loop_
_publ_author_name
'Satoru Kita'
'Hideki Furutachi'
'Hisashi \=Okawa'

_publ_section_title
;
 (\m-Phenoxo)2CoIIMII (M = Mn, Co, Zn) Complexes with a Co(salen) Entity
 in a Macrocyclic Framework: Core Structures and Neighboring MII Effects
 upon Oxygenation at the Co(salen) Center
;
_journal_name_full 'Inorganic Chemistry'
_journal_page_first 4038
_journal_page_last 4045
_journal_paper_doi 10.1021/ic9809456
_journal_volume 38
_journal_year 1999
_chemical_formula_sum 'C25 H27 Cl Co N4 O8 Zn'
_space_group_IT_number 2
_symmetry_cell_setting triclinic
_symmetry_Int_Tables_number 2
_symmetry_space_group_name_Hall '-P 1'
_symmetry_space_group_name_H-M 'P -1'
_audit_creation_date 'Wed Aug 19 11:12:29 1998'
_audit_creation_method 'from TEXRAY.INF file'
_cell_angle_alpha 112.29(3)
_cell_angle_beta 99.19(3)
_cell_angle_gamma 77.69(3)
_cell_formula_units_Z 2.00
_cell_length_a 12.097(3)
_cell_length_b 12.209(5)
_cell_length_c 9.977(4)
_cell_measurement_reflns_used 25
_cell_measurement_temperature 20.0
_cell_measurement_theta_max 29.97
_cell_measurement_theta_min 29.80
_cell_volume 1327.0(9)
_computing_cell_refinement 'MSC/AFC Diffractometer Control'
_computing_data_collection 'MSC/AFC Diffractometer Control'
_computing_data_reduction 'teXsan: PROCESS (MSC)'
_computing_publication_material 'teXsan: FINISH (MSC)'
_computing_structure_refinement 'teXsan: LS (MSC)'
_computing_structure_solution SHELXS86
_diffrn_ambient_temperature 20.0
_diffrn_measurement_device AFC7R
_diffrn_measurement_method 'omega/2-theta scans'
_diffrn_orient_matrix_UB_11 -0.06563
_diffrn_orient_matrix_UB_12 -0.04460
_diffrn_orient_matrix_UB_13 -0.03448
_diffrn_orient_matrix_UB_21 0.05147
_diffrn_orient_matrix_UB_22 -0.07483
_diffrn_orient_matrix_UB_23 0.00383
_diffrn_orient_matrix_UB_31 -0.01606
_diffrn_orient_matrix_UB_32 0.02178
_diffrn_orient_matrix_UB_33 0.10305
_diffrn_radiation_monochromator graphite
_diffrn_radiation_source 'X-ray tube'
_diffrn_radiation_type MoKalpha
_diffrn_radiation_wavelength 0.7107
_diffrn_reflns_av_R_equivalents 16.19
_diffrn_reflns_limit_h_max 14
_diffrn_reflns_limit_h_min 0
_diffrn_reflns_limit_k_max 14
_diffrn_reflns_limit_k_min -10
_diffrn_reflns_limit_l_max 0
_diffrn_reflns_limit_l_min -8
_diffrn_reflns_number 4926
_diffrn_reflns_theta_max 24.9763
_diffrn_standards_decay_% 0.25
_diffrn_standards_interval_count 150
_diffrn_standards_number 3
_exptl_absorpt_coefficient_mu_cm 16.870
_exptl_absorpt_correction_T_max 1.000
_exptl_absorpt_correction_T_min 0.826
_exptl_absorpt_correction_type psi-scan
_exptl_crystal_colour red
_exptl_crystal_density_diffrn 1.680
_exptl_crystal_description prismatic
_exptl_crystal_F_000 686.00
_exptl_crystal_size_max 0.300
_exptl_crystal_size_min 0.250
_refine_diff_density_max -0.84180
_refine_diff_density_min 1.11210
_refine_ls_extinction_coef 0.99677
_refine_ls_extinction_method Zachariasen_type_2_Gaussian_isotropic
_refine_ls_goodness_of_fit_obs 5.260
_refine_ls_matrix_type full
_refine_ls_number_parameters 362
_refine_ls_number_reflns 3995
_refine_ls_number_restraints 0
_refine_ls_R_factor_obs 0.0450
_refine_ls_shift/esd_max 0.0090
_refine_ls_structure_factor_coef F
_refine_ls_weighting_scheme sigma
_refine_ls_wR_factor_obs 0.0310
_cod_data_source_file ic9809456_3.cif
_cod_data_source_block CoZnL23AcO(5)
_cod_depositor_comments
;
 Changing the values of data items related to the _atom_site_label data item
 (e. g. _geom_bond_atom_site_label_*) to match the _atom_site_label values.

 Antanas Vaitkus,
 2017-01-05
;
_cod_original_sg_symbol_H-M 'P -1 '
_cod_original_formula_sum 'C25 H27 O8 N4 Co Zn Cl'
_cod_database_code 4322228

loop_
_symmetry_equiv_pos_as_xyz
'   +x,   +y,   +z'
'   -x,   -y,   -z'

loop_
_atom_site_aniso_label
_atom_site_aniso_U_11
_atom_site_aniso_U_22
_atom_site_aniso_U_33
_atom_site_aniso_U_12
_atom_site_aniso_U_13
_atom_site_aniso_U_23
Zn1 0.0634(3) 0.0488(3) 0.0437(3) -0.0072(2) 0.0082(2) 0.0139(2)
Co1 0.0567(4) 0.0587(4) 0.0432(3) -0.0040(3) 0.0013(3) 0.0087(3)
Cl1 0.0730(8) 0.0733(9) 0.0618(8) -0.0114(7) 0.0067(6) 0.0287(7)
O1 0.051(2) 0.057(2) 0.050(2) -0.003(1) 0.010(1) 0.017(1)
O2 0.060(2) 0.045(2) 0.043(2) 0.001(1) 0.004(1) 0.008(1)
O3 0.073(2) 0.064(2) 0.041(2) -0.011(2) 0.010(1) 0.014(1)
O4 0.079(2) 0.046(2) 0.046(2) -0.014(1) 0.011(1) 0.014(1)
O5 0.155(4) 0.067(2) 0.117(3) 0.000(2) 0.022(3) 0.020(2)
O6 0.114(3) 0.150(4) 0.170(4) -0.078(3) -0.036(3) 0.092(3)
O7 0.107(3) 0.117(3) 0.072(2) -0.002(2) -0.009(2) 0.049(2)
O8 0.131(3) 0.152(4) 0.094(3) 0.022(3) 0.046(2) 0.071(3)
N1 0.064(2) 0.071(3) 0.056(2) -0.017(2) 0.002(2) 0.024(2)
N2 0.070(2) 0.048(2) 0.043(2) -0.014(2) 0.000(2) 0.013(2)
N3 0.067(2) 0.054(2) 0.043(2) -0.007(2) 0.002(2) 0.017(2)
N4 0.078(3) 0.050(2) 0.045(2) -0.013(2) 0.017(2) 0.011(2)
C1 0.063(4) 0.087(4) 0.198(7) 0.002(3) 0.017(4) 0.000(4)
C2 0.057(3) 0.055(3) 0.122(5) -0.005(3) 0.018(3) 0.018(3)
C3 0.058(3) 0.058(3) 0.111(4) -0.014(3) -0.002(3) 0.036(3)
C4 0.052(3) 0.049(3) 0.083(3) -0.011(2) 0.007(3) 0.030(3)
C5 0.057(3) 0.043(3) 0.069(3) -0.013(2) 0.012(2) 0.023(2)
C6 0.059(3) 0.042(3) 0.074(3) -0.007(2) 0.021(3) 0.015(2)
C7 0.073(4) 0.049(3) 0.097(4) -0.011(3) 0.029(3) 0.008(3)
C8 0.062(3) 0.073(3) 0.081(4) -0.025(3) -0.014(3) 0.040(3)
C9 0.099(4) 0.166(6) 0.051(3) -0.018(4) -0.007(3) 0.033(4)
C10 0.119(4) 0.068(3) 0.050(3) -0.010(3) -0.011(3) 0.017(3)
C11 0.077(3) 0.043(3) 0.047(3) -0.013(2) 0.017(2) 0.006(2)
C12 0.059(3) 0.039(2) 0.050(3) -0.009(2) 0.009(2) 0.014(2)
C13 0.071(3) 0.040(2) 0.063(3) -0.010(2) 0.021(2) 0.016(2)
C14 0.056(3) 0.046(3) 0.078(3) -0.005(2) 0.017(2) 0.025(2)
C15 0.072(3) 0.065(3) 0.106(4) 0.004(3) 0.024(3) 0.030(3)
C16 0.054(3) 0.056(3) 0.072(3) -0.008(2) 0.002(2) 0.033(2)
C17 0.057(3) 0.046(3) 0.050(3) -0.007(2) 0.005(2) 0.021(2)
C18 0.057(3) 0.038(2) 0.052(3) -0.008(2) 0.009(2) 0.017(2)
C19 0.061(3) 0.063(3) 0.055(3) -0.013(2) -0.004(2) 0.030(2)
C20 0.090(4) 0.083(4) 0.048(3) -0.011(3) -0.002(3) 0.015(3)
C21 0.108(4) 0.085(4) 0.047(3) -0.011(3) 0.008(3) 0.020(3)
C22 0.104(4) 0.065(3) 0.049(3) -0.015(3) 0.023(3) 0.012(2)
C23 0.081(4) 0.042(3) 0.064(3) -0.010(3) 0.033(3) 0.008(2)
C24 0.053(3) 0.052(3) 0.056(3) 0.006(2) 0.020(2) 0.020(2)
C25 0.101(4) 0.057(3) 0.074(3) -0.015(3) 0.030(3) 0.024(3)

loop_
_atom_site_label
_atom_site_fract_x
_atom_site_fract_y
_atom_site_fract_z
_atom_site_U_iso_or_equiv
_atom_site_thermal_displace_type
_atom_site_calc_flag
_atom_site_calc_attached_atom
Zn1 0.86721(4) 1.24154(4) 1.18270(5) 0.0527 Uij ? ?
Co1 0.94798(5) 1.36032(5) 1.49401(6) 0.0570 Uij ? ?
Cl1 0.6438(1) 0.6976(1) 0.0362(1) 0.0680 Uij ? ?
O1 1.0167(2) 1.2728(2) 1.3170(3) 0.0535 Uij ? ?
O2 0.8255(2) 1.3950(2) 1.3644(2) 0.0534 Uij ? ?
O3 0.8899(2) 1.2039(2) 1.4862(3) 0.0602 Uij ? ?
O4 0.8374(2) 1.1185(2) 1.2486(3) 0.0566 Uij ? ?
O5 0.6813(3) 0.5721(3) -0.0273(4) 0.1187 Uij ? ?
O6 0.7383(3) 0.7553(3) 0.0723(4) 0.1312 Uij ? ?
O7 0.5654(3) 0.7388(3) -0.0621(3) 0.0989 Uij ? ?
O8 0.5930(3) 0.7184(3) 0.1623(4) 0.1207 Uij ? ?
N1 1.0794(3) 1.3386(3) 1.6118(4) 0.0626 Uij ? ?
N2 0.8834(3) 1.4757(3) 1.6606(3) 0.0544 Uij ? ?
N3 0.7306(3) 1.3094(3) 1.0748(3) 0.0560 Uij ? ?
N4 0.9717(3) 1.1695(3) 1.0138(3) 0.0579 Uij ? ?
C1 1.4632(4) 1.0152(5) 1.2325(7) 0.1332 Uij ? ?
C2 1.3434(4) 1.0804(4) 1.2562(6) 0.0814 Uij ? ?
C3 1.3083(4) 1.1408(4) 1.3941(6) 0.0746 Uij ? ?
C4 1.1988(4) 1.2070(4) 1.4201(5) 0.0586 Uij ? ?
C5 1.1199(4) 1.2089(3) 1.3004(5) 0.0539 Uij ? ?
C6 1.1536(4) 1.1446(3) 1.1589(5) 0.0586 Uij ? ?
C7 1.2656(4) 1.0839(4) 1.1411(5) 0.0759 Uij ? ?
C8 1.1745(4) 1.2742(4) 1.5704(5) 0.0684 Uij ? ?
C9 1.0649(5) 1.4005(6) 1.7700(5) 0.1095 Uij ? ?
C10 0.9624(5) 1.4953(4) 1.7931(5) 0.0830 Uij ? ?
C11 0.7858(4) 1.5429(3) 1.6633(4) 0.0565 Uij ? ?
C12 0.7045(3) 1.5399(3) 1.5403(4) 0.0494 Uij ? ?
C13 0.6004(4) 1.6174(3) 1.5655(4) 0.0569 Uij ? ?
C14 0.5180(4) 1.6254(4) 1.4560(5) 0.0585 Uij ? ?
C15 0.4095(4) 1.7139(4) 1.4862(5) 0.0815 Uij ? ?
C16 0.5398(3) 1.5504(4) 1.3165(5) 0.0582 Uij ? ?
C17 0.6410(3) 1.4696(3) 1.2832(4) 0.0500 Uij ? ?
C18 0.7267(3) 1.4651(3) 1.3953(4) 0.0483 Uij ? ?
C19 0.6517(3) 1.3966(4) 1.1312(4) 0.0580 Uij ? ?
C20 0.7186(4) 1.2522(4) 0.9146(5) 0.0776 Uij ? ?
C21 0.8242(5) 1.2435(4) 0.8487(4) 0.0818 Uij ? ?
C22 0.9188(4) 1.1468(4) 0.8641(4) 0.0732 Uij ? ?
C23 1.0799(4) 1.1380(3) 1.0289(5) 0.0629 Uij ? ?
C24 0.8529(3) 1.1231(4) 1.3799(5) 0.0542 Uij ? ?
C25 0.8242(4) 1.0177(4) 1.4049(4) 0.0739 Uij ? ?
H1 1.4662 0.9317 1.1742 0.1311 Uij ? ?
H2 1.5011 1.0487 1.1800 0.1311 Uij ? ?
H3 1.5104 1.0209 1.3211 0.1311 Uij ? ?
H4 0.4055 1.7596 1.5883 0.0886 Uij ? ?
H5 0.3999 1.7697 1.4370 0.0886 Uij ? ?
H6 0.3433 1.6737 1.4542 0.0886 Uij ? ?
H7 0.7452 1.0099 1.3747 0.0808 Uij ? ?
H8 0.8683 0.9420 1.3484 0.0808 Uij ? ?
H9 0.8375 1.0237 1.5045 0.1311 Uij ? ?
H10 1.3634 1.1379 1.4800 0.0886 Uij ? ?
H11 1.2906 1.0409 1.0421 0.0897 Uij ? ?
H12 1.2379 1.2690 1.6452 0.0818 Uij ? ?
H13 0.7651 1.6037 1.7578 0.0651 Uij ? ?
H14 0.5851 1.6695 1.6676 0.0886 Uij ? ?
H15 0.4801 1.5540 1.2354 0.0679 Uij ? ?
H16 0.5905 1.4183 1.0627 0.0648 Uij ? ?
H17 1.1170 1.1044 0.9366 0.0818 Uij ? ?
H18 1.0556 1.3414 1.8120 0.1244 Uij ? ?
H19 1.1322 1.4320 1.8229 0.1244 Uij ? ?
H20 0.9878 1.5729 1.8220 0.0976 Uij ? ?
H21 0.9250 1.5003 1.8746 0.0648 Uij ? ?
H22 0.7016 1.1699 0.8874 0.0893 Uij ? ?
H23 0.6525 1.2932 0.8721 0.0893 Uij ? ?
H24 0.8063 1.2357 0.7489 0.0904 Uij ? ?
H25 0.8502 1.3197 0.8998 0.0904 Uij ? ?
H26 0.9753 1.1325 0.7989 0.0824 Uij ? ?
H27 0.8876 1.0713 0.8306 0.0808 Uij ? ?

loop_
_atom_type_symbol
_atom_type_oxidation_number
_atom_type_number_in_cell
_atom_type_scat_dispersion_real
_atom_type_scat_dispersion_imag
_atom_type_scat_source
C 0 50 0.003 0.002 'International Tables'
H 0 54 0.000 0.000 'International Tables'
O 0 16 0.011 0.006 'International Tables'
N 0 8 0.006 0.003 'International Tables'
Co 0 2 0.349 0.972 'International Tables'
Zn 0 2 0.284 1.430 'International Tables'
Cl 0 2 0.148 0.159 'International Tables'

loop_
_geom_angle_atom_site_label_1
_geom_angle_atom_site_label_2
_geom_angle_atom_site_label_3
_geom_angle
_geom_angle_site_symmetry_1
_geom_angle_site_symmetry_2
_geom_angle_site_symmetry_3
_geom_angle_publ_flag
O1 Zn1 O2 72.87(9) ? ? ? yes
O1 Zn1 O4 95.6(1) ? ? ? yes
O1 Zn1 N3 146.8(1) ? ? ? yes
O1 Zn1 N4 85.2(1) ? ? ? yes
O2 Zn1 O4 99.79(10) ? ? ? yes
O2 Zn1 N3 86.3(1) ? ? ? yes
O2 Zn1 N4 142.7(1) ? ? ? yes
O4 Zn1 N3 113.6(1) ? ? ? yes
O4 Zn1 N4 112.3(1) ? ? ? yes
N3 Zn1 N4 97.2(1) ? ? ? yes
O1 Co1 O2 81.6(1) ? ? ? yes
O1 Co1 O3 91.2(1) ? ? ? yes
O1 Co1 N1 94.7(1) ? ? ? yes
O1 Co1 N2 167.7(1) ? ? ? yes
O2 Co1 O3 93.0(1) ? ? ? yes
O2 Co1 N1 171.6(1) ? ? ? yes
O2 Co1 N2 94.1(1) ? ? ? yes
O3 Co1 N1 94.5(1) ? ? ? yes
O3 Co1 N2 100.6(1) ? ? ? yes
N1 Co1 N2 88.0(2) ? ? ? yes
O5 Cl1 O6 108.4(2) ? ? ? yes
O5 Cl1 O7 110.3(2) ? ? ? yes
O5 Cl1 O8 107.7(2) ? ? ? yes
O6 Cl1 O7 110.0(2) ? ? ? yes
O6 Cl1 O8 109.9(2) ? ? ? yes
O7 Cl1 O8 110.5(2) ? ? ? yes
Zn1 O1 Co1 97.0(1) ? ? ? yes
Zn1 O1 C5 129.2(2) ? ? ? yes
Co1 O1 C5 127.4(3) ? ? ? yes
Zn1 O2 Co1 97.1(1) ? ? ? yes
Zn1 O2 C18 129.7(2) ? ? ? yes
Co1 O2 C18 128.5(2) ? ? ? yes
Co1 O3 C24 129.5(3) ? ? ? yes
Zn1 O4 C24 124.8(3) ? ? ? yes
Co1 N1 C8 126.8(3) ? ? ? yes
Co1 N1 C9 113.4(3) ? ? ? yes
C8 N1 C9 119.8(4) ? ? ? yes
Co1 N2 C10 113.1(3) ? ? ? yes
Co1 N2 C11 126.0(3) ? ? ? yes
C10 N2 C11 120.4(4) ? ? ? yes
Zn1 N3 C19 126.7(3) ? ? ? yes
Zn1 N3 C20 117.3(3) ? ? ? yes
C19 N3 C20 116.0(4) ? ? ? yes
Zn1 N4 C22 118.4(3) ? ? ? yes
Zn1 N4 C23 124.7(3) ? ? ? yes
C22 N4 C23 116.9(4) ? ? ? yes
C1 C2 C3 121.4(5) ? ? ? yes
C1 C2 C7 121.1(5) ? ? ? yes
C3 C2 C7 117.5(4) ? ? ? yes
C2 C3 C4 122.8(5) ? ? ? yes
C3 C4 C5 118.9(4) ? ? ? yes
C3 C4 C8 117.7(4) ? ? ? yes
C5 C4 C8 123.4(4) ? ? ? yes
O1 C5 C4 122.0(4) ? ? ? yes
O1 C5 C6 119.0(4) ? ? ? yes
C4 C5 C6 118.9(4) ? ? ? yes
C5 C6 C7 119.2(4) ? ? ? yes
C5 C6 C23 123.8(4) ? ? ? yes
C7 C6 C23 117.0(4) ? ? ? yes
C2 C7 C6 122.7(5) ? ? ? yes
N1 C8 C4 125.2(4) ? ? ? yes
N1 C9 C10 110.4(4) ? ? ? yes
N2 C10 C9 111.6(4) ? ? ? yes
N2 C11 C12 126.2(4) ? ? ? yes
C11 C12 C13 118.0(4) ? ? ? yes
C11 C12 C18 123.1(4) ? ? ? yes
C13 C12 C18 118.9(4) ? ? ? yes
C12 C13 C14 123.1(4) ? ? ? yes
C13 C14 C15 121.6(4) ? ? ? yes
C13 C14 C16 117.2(4) ? ? ? yes
C15 C14 C16 121.1(4) ? ? ? yes
C14 C16 C17 123.0(4) ? ? ? yes
C16 C17 C18 119.5(4) ? ? ? yes
C16 C17 C19 116.6(4) ? ? ? yes
C18 C17 C19 123.9(4) ? ? ? yes
O2 C18 C12 121.5(4) ? ? ? yes
O2 C18 C17 120.1(3) ? ? ? yes
C12 C18 C17 118.3(4) ? ? ? yes
N3 C19 C17 128.4(4) ? ? ? yes
N3 C20 C21 111.9(4) ? ? ? yes
C20 C21 C22 114.9(4) ? ? ? yes
N4 C22 C21 114.3(4) ? ? ? yes
N4 C23 C6 129.4(4) ? ? ? yes
O3 C24 O4 126.2(4) ? ? ? yes
O3 C24 C25 118.3(4) ? ? ? yes
O4 C24 C25 115.5(4) ? ? ? yes

loop_
_geom_bond_atom_site_label_1
_geom_bond_atom_site_label_2
_geom_bond_distance
_geom_bond_site_symmetry_1
_geom_bond_site_symmetry_2
_geom_bond_publ_flag
Zn1 O1 2.084(3) ? ? yes
Zn1 O2 2.089(3) ? ? yes
Zn1 O4 1.969(3) ? ? yes
Zn1 N3 2.025(3) ? ? yes
Zn1 N4 2.072(3) ? ? yes
Co1 O1 1.901(2) ? ? yes
Co1 O2 1.893(2) ? ? yes
Co1 O3 2.142(3) ? ? yes
Co1 N1 1.854(3) ? ? yes
Co1 N2 1.878(3) ? ? yes
Cl1 O5 1.419(3) ? ? yes
Cl1 O6 1.397(3) ? ? yes
Cl1 O7 1.411(3) ? ? yes
Cl1 O8 1.400(3) ? ? yes
O1 C5 1.321(4) ? ? yes
O2 C18 1.319(4) ? ? yes
O3 C24 1.241(4) ? ? yes
O4 C24 1.275(4) ? ? yes
N1 C8 1.278(5) ? ? yes
N1 C9 1.490(5) ? ? yes
N2 C10 1.474(5) ? ? yes
N2 C11 1.283(5) ? ? yes
N3 C19 1.282(4) ? ? yes
N3 C20 1.479(4) ? ? yes
N4 C22 1.474(5) ? ? yes
N4 C23 1.285(5) ? ? yes
C1 C2 1.505(6) ? ? yes
C2 C3 1.378(6) ? ? yes
C2 C7 1.371(6) ? ? yes
C3 C4 1.403(5) ? ? yes
C4 C5 1.409(5) ? ? yes
C4 C8 1.453(6) ? ? yes
C5 C6 1.408(5) ? ? yes
C6 C7 1.402(6) ? ? yes
C6 C23 1.437(6) ? ? yes
C9 C10 1.486(7) ? ? yes
C11 C12 1.439(5) ? ? yes
C12 C13 1.399(5) ? ? yes
C12 C18 1.420(5) ? ? yes
C13 C14 1.375(5) ? ? yes
C14 C15 1.502(5) ? ? yes
C14 C16 1.375(5) ? ? yes
C16 C17 1.396(5) ? ? yes
C17 C18 1.407(5) ? ? yes
C17 C19 1.449(5) ? ? yes
C20 C21 1.495(6) ? ? yes
C21 C22 1.494(6) ? ? yes
C24 C25 1.516(5) ? ? yes
